data_4345574
loop_
_publ_author_name
'Nganga, John K.'
'Samanamu, Christian R.'
'Tanski, Joseph M.'
'Pacheco, Carlos'
'Saucedo, Cesar'
'Batista, Victor S.'
'Grice, Kyle A.'
'Ertem, Mehmed Z.'
'Angeles-Boza, Alfredo M'

_publ_contact_author 'Alfredo Angeles-Boza'
_publ_section_title
;
 Electrochemical Reduction of CO2 Catalyzed by
 Re(pyridine-oxazoline)(CO)3Cl Complexes.
;
_journal_issue 6
_journal_name_full 'Inorganic chemistry'
_journal_page_first 3214
_journal_page_last 3226
_journal_paper_doi 10.1021/acs.inorgchem.6b02384
_journal_volume 56
_journal_year 2017
_chemical_formula_moiety 'C12 H10 Cl N2 O4 Re'
_chemical_formula_sum 'C12 H10 Cl N2 O4 Re'
_chemical_formula_weight 467.87
_chemical_name_systematic
; 
 ? 
;
_space_group_IT_number 2
_symmetry_cell_setting triclinic
_symmetry_space_group_name_Hall '-P 1'
_symmetry_space_group_name_H-M 'P -1'
_atom_sites_solution_hydrogens geom
_atom_sites_solution_primary direct
_atom_sites_solution_secondary difmap
_audit_creation_method SHELXL-97
_cell_angle_alpha 95.1810(10)
_cell_angle_beta 106.2240(10)
_cell_angle_gamma 90.0550(10)
_cell_formula_units_Z 2
_cell_length_a 7.2938(3)
_cell_length_b 8.2318(3)
_cell_length_c 12.3709(5)
_cell_measurement_reflns_used 8795
_cell_measurement_temperature 125(2)
_cell_measurement_theta_max 30.51
_cell_measurement_theta_min 2.49
_cell_volume 710.00(5)
_computing_cell_refinement 'Bruker SAINT'
_computing_data_collection 'Bruker APEX2'
_computing_data_reduction 'Bruker SAINT'
_computing_molecular_graphics 'Bruker SHELXTL'
_computing_publication_material 'Bruker SHELXTL'
_computing_structure_refinement 'SHELXL-97 (Sheldrick, 2008)'
_computing_structure_solution 'SHELXS-97 (Sheldrick, 2008)'
_diffrn_ambient_temperature 125(2)
_diffrn_measured_fraction_theta_full 0.994
_diffrn_measured_fraction_theta_max 0.994
_diffrn_measurement_device_type 'Bruker APEX-II CCD'
_diffrn_measurement_method '\f and \w scans'
_diffrn_radiation_monochromator graphite
_diffrn_radiation_source 'fine-focus sealed tube'
_diffrn_radiation_type MoK\a
_diffrn_radiation_wavelength 0.71073
_diffrn_reflns_av_R_equivalents 0.0164
_diffrn_reflns_av_sigmaI/netI 0.0192
_diffrn_reflns_limit_h_max 10
_diffrn_reflns_limit_h_min -10
_diffrn_reflns_limit_k_max 11
_diffrn_reflns_limit_k_min -11
_diffrn_reflns_limit_l_max 17
_diffrn_reflns_limit_l_min -17
_diffrn_reflns_number 11615
_diffrn_reflns_theta_full 30.51
_diffrn_reflns_theta_max 30.51
_diffrn_reflns_theta_min 1.72
_exptl_absorpt_coefficient_mu 8.758
_exptl_absorpt_correction_T_max 0.4746
_exptl_absorpt_correction_T_min 0.2606
_exptl_absorpt_correction_type empirical
_exptl_absorpt_process_details SADABS
_exptl_crystal_colour yellow
_exptl_crystal_density_diffrn 2.188
_exptl_crystal_density_method 'not measured'
_exptl_crystal_description block
_exptl_crystal_F_000 440
_exptl_crystal_size_max 0.21
_exptl_crystal_size_mid 0.16
_exptl_crystal_size_min 0.10
_refine_diff_density_max 1.261
_refine_diff_density_min -0.788
_refine_diff_density_rms 0.110
_refine_ls_extinction_method none
_refine_ls_goodness_of_fit_ref 1.115
_refine_ls_hydrogen_treatment constr
_refine_ls_matrix_type full
_refine_ls_number_parameters 214
_refine_ls_number_reflns 4312
_refine_ls_number_restraints 108
_refine_ls_restrained_S_all 1.101
_refine_ls_R_factor_all 0.0192
_refine_ls_R_factor_gt 0.0178
_refine_ls_shift/su_max 0.002
_refine_ls_shift/su_mean 0.000
_refine_ls_structure_factor_coef Fsqd
_refine_ls_weighting_details 'calc w=1/[\s^2^(Fo^2^)+(0.0199P)^2^+0.5314P] where P=(Fo^2^+2Fc^2^)/3'
_refine_ls_weighting_scheme calc
_refine_ls_wR_factor_gt 0.0414
_refine_ls_wR_factor_ref 0.0418
_reflns_number_gt 4143
_reflns_number_total 4312
_reflns_threshold_expression >2sigma(I)
_cod_data_source_file ic6b02384_si_003.cif
_cod_data_source_block aab1613re
_cod_depositor_comments
;
The following automatic conversions were performed:

'_symmetry_cell_setting' value 'Triclinic' changed to 'triclinic'
according to
/home/data/users/saulius/crontab/automatic-downloads/current/ACS/lib/dictionaries/cif_core.dic
dictionary named 'cif_core.dic' version 2.4.2 from 2011-04-26.

Automatic conversion script
Id: cif_fix_values 4973 2017-02-22 13:04:09Z antanas 
;
_cod_original_sg_symbol_Hall -P1
_cod_original_sg_symbol_H-M P-1
_cod_database_code 4345574

loop_
_symmetry_equiv_pos_as_xyz
'x, y, z'
'-x, -y, -z'

loop_
_atom_site_label
_atom_site_type_symbol
_atom_site_fract_x
_atom_site_fract_y
_atom_site_fract_z
_atom_site_U_iso_or_equiv
_atom_site_adp_type
_atom_site_occupancy
_atom_site_symmetry_multiplicity
_atom_site_calc_flag
_atom_site_refinement_flags
_atom_site_disorder_assembly
_atom_site_disorder_group
Re Re 0.813509(12) 0.227219(11) 0.244400(8) 0.01784(3) Uani 1 1 d . A .
Cl Cl 1.12189(9) 0.38356(8) 0.31771(5) 0.02674(12) Uani 1 1 d . . .
O1 O 0.8411(4) 0.1063(4) 0.4753(2) 0.0535(7) Uani 1 1 d . A .
O2 O 1.0190(3) -0.0721(3) 0.1726(2) 0.0410(5) Uani 1 1 d . A .
O3 O 0.4346(3) 0.0385(3) 0.1366(2) 0.0393(5) Uani 1 1 d . A .
N1 N 0.7771(3) 0.3696(2) 0.09759(16) 0.0176(4) Uani 1 1 d . A .
N2 N 0.6991(3) 0.4550(3) 0.28872(17) 0.0204(4) Uani 1 1 d . . .
C1 C 0.8342(4) 0.1456(4) 0.3871(3) 0.0308(6) Uani 1 1 d . . .
C2 C 0.9422(4) 0.0395(3) 0.1997(2) 0.0270(5) Uani 1 1 d . . .
C3 C 0.5759(4) 0.1113(3) 0.1792(2) 0.0253(5) Uani 1 1 d . . .
C4 C 0.8047(3) 0.3173(3) -0.0027(2) 0.0214(5) Uani 1 1 d . . .
H4A H 0.8373 0.2069 -0.0156 0.026 Uiso 1 1 calc R . .
C5 C 0.7869(4) 0.4200(3) -0.0881(2) 0.0245(5) Uani 1 1 d . . .
H5A H 0.8074 0.3795 -0.1581 0.029 Uiso 1 1 calc R . .
C6 C 0.7396(3) 0.5804(3) -0.0714(2) 0.0243(5) Uani 1 1 d . . .
H6A H 0.7289 0.6517 -0.1290 0.029 Uiso 1 1 calc R . .
C7 C 0.7078(3) 0.6364(3) 0.0317(2) 0.0211(4) Uani 1 1 d . A .
H7A H 0.6733 0.7460 0.0458 0.025 Uiso 1 1 calc R . .
C8 C 0.7280(3) 0.5274(3) 0.11255(19) 0.0180(4) Uani 1 1 d . . .
C9 C 0.6899(3) 0.5668(3) 0.2220(2) 0.0201(4) Uani 1 1 d . A .
O4 O 0.601(3) 0.705(4) 0.247(3) 0.020(3) Uani 0.245(8) 1 d PU A 1
C10 C 0.5384(17) 0.6816(13) 0.3519(9) 0.020(2) Uani 0.245(8) 1 d PU A 1
H10A H 0.3960 0.6705 0.3313 0.024 Uiso 0.245(8) 1 calc PR A 1
C11 C 0.604(2) 0.8266(13) 0.4353(10) 0.029(3) Uani 0.245(8) 1 d PU A 1
H11A H 0.5418 0.9239 0.4038 0.044 Uiso 0.245(8) 1 calc PR A 1
H11B H 0.7432 0.8411 0.4516 0.044 Uiso 0.245(8) 1 calc PR A 1
H11C H 0.5717 0.8100 0.5052 0.044 Uiso 0.245(8) 1 calc PR A 1
C12 C 0.627(8) 0.521(9) 0.389(7) 0.0258(18) Uani 0.245(8) 1 d PU A 1
H12A H 0.5301 0.4457 0.4017 0.031 Uiso 0.245(8) 1 calc PR A 1
H12B H 0.7330 0.5393 0.4597 0.031 Uiso 0.245(8) 1 calc PR A 1
O4' O 0.6513(10) 0.7175(14) 0.2547(9) 0.0226(12) Uani 0.755(8) 1 d PU A 2
C10' C 0.6491(7) 0.7125(4) 0.3752(3) 0.0254(9) Uani 0.755(8) 1 d PU A 2
H10B H 0.7678 0.7675 0.4269 0.030 Uiso 0.755(8) 1 calc PR A 2
C11' C 0.4771(7) 0.7978(5) 0.3934(4) 0.0343(11) Uani 0.755(8) 1 d PU A 2
H11D H 0.4687 0.9045 0.3634 0.051 Uiso 0.755(8) 1 calc PR A 2
H11E H 0.4884 0.8127 0.4746 0.051 Uiso 0.755(8) 1 calc PR A 2
H11F H 0.3618 0.7318 0.3543 0.051 Uiso 0.755(8) 1 calc PR A 2
C12' C 0.653(2) 0.528(3) 0.389(2) 0.0258(18) Uani 0.755(8) 1 d PU A 2
H12C H 0.7514 0.5042 0.4585 0.031 Uiso 0.755(8) 1 calc PR A 2
H12D H 0.5271 0.4872 0.3922 0.031 Uiso 0.755(8) 1 calc PR A 2

loop_
_atom_site_aniso_label
_atom_site_aniso_U_11
_atom_site_aniso_U_22
_atom_site_aniso_U_33
_atom_site_aniso_U_23
_atom_site_aniso_U_13
_atom_site_aniso_U_12
Re 0.01821(5) 0.01652(5) 0.01948(5) 0.00016(3) 0.00691(3) 0.00107(3)
Cl 0.0234(3) 0.0368(3) 0.0179(3) -0.0020(2) 0.0038(2) -0.0078(2)
O1 0.0656(17) 0.0673(17) 0.0414(13) 0.0338(13) 0.0285(13) 0.0342(14)
O2 0.0385(12) 0.0302(11) 0.0548(14) -0.0106(10) 0.0184(11) 0.0067(9)
O3 0.0279(10) 0.0288(10) 0.0575(14) 0.0060(10) 0.0054(10) -0.0048(8)
N1 0.0165(8) 0.0190(9) 0.0165(9) -0.0029(7) 0.0050(7) -0.0012(7)
N2 0.0249(10) 0.0210(10) 0.0161(9) -0.0012(7) 0.0081(8) 0.0024(8)
C1 0.0298(13) 0.0301(14) 0.0362(15) 0.0095(11) 0.0136(11) 0.0125(11)
C2 0.0232(12) 0.0248(12) 0.0322(13) -0.0028(10) 0.0082(10) -0.0010(9)
C3 0.0247(12) 0.0180(11) 0.0339(14) 0.0053(10) 0.0083(10) 0.0023(9)
C4 0.0192(10) 0.0247(11) 0.0189(11) -0.0050(9) 0.0056(8) -0.0013(9)
C5 0.0201(11) 0.0360(14) 0.0168(11) -0.0025(10) 0.0059(9) 0.0004(10)
C6 0.0182(11) 0.0346(13) 0.0207(11) 0.0058(10) 0.0054(9) -0.0002(9)
C7 0.0194(10) 0.0211(11) 0.0222(11) 0.0022(9) 0.0051(9) -0.0002(8)
C8 0.0169(10) 0.0194(10) 0.0165(10) -0.0011(8) 0.0036(8) -0.0018(8)
C9 0.0241(11) 0.0178(10) 0.0178(10) -0.0034(8) 0.0063(9) 0.0016(8)
O4 0.025(9) 0.016(6) 0.021(5) -0.001(4) 0.009(7) 0.002(7)
C10 0.017(5) 0.025(4) 0.019(4) 0.001(3) 0.006(4) -0.002(4)
C11 0.038(7) 0.020(4) 0.024(5) -0.004(4) 0.001(5) 0.002(4)
C12 0.037(5) 0.027(2) 0.0175(11) -0.0021(15) 0.015(4) 0.003(3)
O4' 0.029(3) 0.018(2) 0.0213(19) -0.0012(15) 0.010(3) 0.003(3)
C10' 0.032(2) 0.0248(16) 0.0188(15) -0.0086(12) 0.0096(14) -0.0019(14)
C11' 0.038(2) 0.035(2) 0.033(2) -0.0066(16) 0.0166(19) 0.0059(17)
C12' 0.037(5) 0.027(2) 0.0175(11) -0.0021(15) 0.015(4) 0.003(3)

loop_
_atom_type_symbol
_atom_type_description
_atom_type_scat_dispersion_real
_atom_type_scat_dispersion_imag
_atom_type_scat_source
C C 0.0033 0.0016 'International Tables Vol C Tables 4.2.6.8 and 6.1.1.4'
H H 0.0000 0.0000 'International Tables Vol C Tables 4.2.6.8 and 6.1.1.4'
Cl Cl 0.1484 0.1585 'International Tables Vol C Tables 4.2.6.8 and 6.1.1.4'
N N 0.0061 0.0033 'International Tables Vol C Tables 4.2.6.8 and 6.1.1.4'
O O 0.0106 0.0060 'International Tables Vol C Tables 4.2.6.8 and 6.1.1.4'
Re Re -1.0185 7.2310 'International Tables Vol C Tables 4.2.6.8 and 6.1.1.4'

loop_
_geom_angle_atom_site_label_1
_geom_angle_atom_site_label_2
_geom_angle_atom_site_label_3
_geom_angle
C3 Re C1 90.83(12)
C3 Re C2 88.82(11)
C1 Re C2 90.38(12)
C3 Re N2 97.33(10)
C1 Re N2 94.13(10)
C2 Re N2 172.31(10)
C3 Re N1 92.76(9)
C1 Re N1 168.05(10)
C2 Re N1 101.08(10)
N2 Re N1 74.12(7)
C3 Re Cl 176.50(8)
C1 Re Cl 92.66(10)
C2 Re Cl 90.91(8)
N2 Re Cl 82.67(6)
N1 Re Cl 83.87(5)
C4 N1 C8 117.5(2)
C4 N1 Re 126.56(17)
C8 N1 Re 115.91(15)
C9 N2 C12' 107.5(8)
C9 N2 C12 109(3)
C12' N2 C12 7(3)
C9 N2 Re 116.94(16)
C12' N2 Re 134.8(8)
C12 N2 Re 134(3)
O1 C1 Re 175.2(3)
O2 C2 Re 179.7(3)
O3 C3 Re 177.5(3)
N1 C4 C5 121.9(2)
N1 C4 H4A 119.0
C5 C4 H4A 119.0
C6 C5 C4 120.1(2)
C6 C5 H5A 120.0
C4 C5 H5A 120.0
C5 C6 C7 118.8(2)
C5 C6 H6A 120.6
C7 C6 H6A 120.6
C8 C7 C6 117.8(2)
C8 C7 H7A 121.1
C6 C7 H7A 121.1
N1 C8 C7 123.8(2)
N1 C8 C9 112.4(2)
C7 C8 C9 123.7(2)
N2 C9 O4' 119.2(5)
N2 C9 O4 115.4(14)
O4' C9 O4 15.5(10)
N2 C9 C8 119.6(2)
O4' C9 C8 121.1(5)
O4 C9 C8 123.2(15)
C9 O4 C10 108(2)
C11 C10 O4 108.8(14)
C11 C10 C12 115(3)
O4 C10 C12 104(3)
C11 C10 H10A 109.7
O4 C10 H10A 109.7
C12 C10 H10A 109.7
C10 C12 N2 103(4)
C10 C12 H12A 111.2
N2 C12 H12A 111.2
C10 C12 H12B 111.2
N2 C12 H12B 111.2
H12A C12 H12B 109.2
C9 O4' C10' 104.9(8)
C11' C10' O4' 109.7(5)
C11' C10' C12' 115.3(6)
O4' C10' C12' 102.7(10)
C11' C10' H10B 109.7
O4' C10' H10B 109.7
C12' C10' H10B 109.7
C10' C11' H11D 109.5
C10' C11' H11E 109.5
H11D C11' H11E 109.5
C10' C11' H11F 109.5
H11D C11' H11F 109.5
H11E C11' H11F 109.5
N2 C12' C10' 104.1(12)
N2 C12' H12C 110.9
C10' C12' H12C 110.9
N2 C12' H12D 110.9
C10' C12' H12D 110.9
H12C C12' H12D 108.9

loop_
_geom_bond_atom_site_label_1
_geom_bond_atom_site_label_2
_geom_bond_distance
Re C3 1.908(3)
Re C1 1.912(3)
Re C2 1.927(3)
Re N2 2.141(2)
Re N1 2.204(2)
Re Cl 2.4863(6)
O1 C1 1.153(4)
O2 C2 1.149(3)
O3 C3 1.157(3)
N1 C4 1.345(3)
N1 C8 1.358(3)
N2 C9 1.280(3)
N2 C12' 1.45(2)
N2 C12 1.54(7)
C4 C5 1.390(4)
C4 H4A 0.9500
C5 C6 1.377(4)
C5 H5A 0.9500
C6 C7 1.398(3)
C6 H6A 0.9500
C7 C8 1.381(3)
C7 H7A 0.9500
C8 C9 1.466(3)
C9 O4' 1.325(12)
C9 O4 1.36(4)
O4 C10 1.52(3)
C10 C11 1.489(16)
C10 C12 1.52(7)
C10 H10A 1.0000
C11 H11A 0.9800
C11 H11B 0.9800
C11 H11C 0.9800
C12 H12A 0.9900
C12 H12B 0.9900
O4' C10' 1.500(12)
C10' C11' 1.499(6)
C10' C12' 1.54(2)
C10' H10B 1.0000
C11' H11D 0.9800
C11' H11E 0.9800
C11' H11F 0.9800
C12' H12C 0.9900
C12' H12D 0.9900

loop_
_geom_torsion_atom_site_label_1
_geom_torsion_atom_site_label_2
_geom_torsion_atom_site_label_3
_geom_torsion_atom_site_label_4
_geom_torsion
C3 Re N1 C4 -77.6(2)
C1 Re N1 C4 175.1(5)
C2 Re N1 C4 11.7(2)
N2 Re N1 C4 -174.5(2)
Cl Re N1 C4 101.44(19)
C3 Re N1 C8 104.75(17)
C1 Re N1 C8 -2.6(5)
C2 Re N1 C8 -165.91(17)
N2 Re N1 C8 7.91(16)
Cl Re N1 C8 -76.18(15)
C3 Re N2 C9 -100.0(2)
C1 Re N2 C9 168.7(2)
C2 Re N2 C9 42.9(8)
N1 Re N2 C9 -9.18(18)
Cl Re N2 C9 76.50(18)
C3 Re N2 C12' 91.9(10)
C1 Re N2 C12' 0.6(10)
C2 Re N2 C12' -125.2(12)
N1 Re N2 C12' -177.3(10)
Cl Re N2 C12' -91.6(10)
C3 Re N2 C12 82(3)
C1 Re N2 C12 -9(3)
C2 Re N2 C12 -135(4)
N1 Re N2 C12 173(3)
Cl Re N2 C12 -101(3)
C3 Re C1 O1 -95(4)
C2 Re C1 O1 176(4)
N2 Re C1 O1 2(4)
N1 Re C1 O1 12(4)
Cl Re C1 O1 85(4)
C3 Re C2 O2 98(62)
C1 Re C2 O2 -171(100)
N2 Re C2 O2 -45(63)
N1 Re C2 O2 6(62)
Cl Re C2 O2 -78(62)
C1 Re C3 O3 -127(5)
C2 Re C3 O3 -37(5)
N2 Re C3 O3 139(5)
N1 Re C3 O3 64(5)
Cl Re C3 O3 49(6)
C8 N1 C4 C5 0.9(3)
Re N1 C4 C5 -176.69(17)
N1 C4 C5 C6 0.0(4)
C4 C5 C6 C7 -0.8(4)
C5 C6 C7 C8 0.8(3)
C4 N1 C8 C7 -0.9(3)
Re N1 C8 C7 176.92(18)
C4 N1 C8 C9 176.3(2)
Re N1 C8 C9 -5.8(2)
C6 C7 C8 N1 0.1(4)
C6 C7 C8 C9 -176.9(2)
C12' N2 C9 O4' 2.5(9)
C12 N2 C9 O4' 10(3)
Re N2 C9 O4' -168.6(4)
C12' N2 C9 O4 -14.4(13)
C12 N2 C9 O4 -7(3)
Re N2 C9 O4 174.4(11)
C12' N2 C9 C8 -179.3(8)
C12 N2 C9 C8 -172(3)
Re N2 C9 C8 9.5(3)
N1 C8 C9 N2 -2.3(3)
C7 C8 C9 N2 175.0(2)
N1 C8 C9 O4' 175.9(4)
C7 C8 C9 O4' -6.9(5)
N1 C8 C9 O4 -165.9(11)
C7 C8 C9 O4 11.3(11)
N2 C9 O4 C10 0.3(17)
O4' C9 O4 C10 -108(8)
C8 C9 O4 C10 164.6(9)
C9 O4 C10 C11 129.7(14)
C9 O4 C10 C12 7(3)
C11 C10 C12 N2 -129(3)
O4 C10 C12 N2 -10(4)
C9 N2 C12 C10 11(4)
C12' N2 C12 C10 87(28)
Re N2 C12 C10 -171.2(10)
N2 C9 O4' C10' 5.9(6)
O4 C9 O4' C10' 85(7)
C8 C9 O4' C10' -172.2(3)
C9 O4' C10' C11' -133.9(5)
C9 O4' C10' C12' -10.9(8)
C9 N2 C12' C10' -9.4(11)
C12 N2 C12' C10' -116(29)
Re N2 C12' C10' 159.4(4)
C11' C10' C12' N2 131.4(7)
O4' C10' C12' N2 12.2(11)
